data_1542499
loop_
_publ_author_name
'Shaikh, Aslam C.'
'Shinde, Dinesh R.'
'Patil, Nitin T.'

_publ_section_title
;
 Gold vs Rhodium Catalysis: Tuning Reactivity through Catalyst Control in
 the C-H Alkynylation of Isoquinolones.
;
_journal_issue 5
_journal_name_full 'Organic letters'
_journal_page_first 1056
_journal_paper_doi 10.1021/acs.orglett.6b00175
_journal_volume 18
_journal_year 2016
_chemical_formula_moiety 'C21 H27 Br N O Si'
_chemical_formula_sum 'C21 H27 Br N O Si'
_chemical_formula_weight 417.44
_chemical_name_systematic
; 
 ? 
;
_space_group_IT_number 2
_symmetry_cell_setting triclinic
_symmetry_space_group_name_Hall '-P 1'
_symmetry_space_group_name_H-M 'P -1'
_atom_sites_solution_hydrogens geom
_atom_sites_solution_primary direct
_atom_sites_solution_secondary difmap
_audit_creation_method SHELXL-97
_cell_angle_alpha 82.763(10)
_cell_angle_beta 71.881(14)
_cell_angle_gamma 79.447(19)
_cell_formula_units_Z 2
_cell_length_a 8.162(5)
_cell_length_b 11.461(9)
_cell_length_c 12.471(10)
_cell_measurement_reflns_used 928
_cell_measurement_temperature 296(2)
_cell_measurement_theta_max 23.27
_cell_measurement_theta_min 3.80
_cell_volume 1087.0(14)
_computing_cell_refinement 'Bruker SAINT'
_computing_data_collection 'Bruker APEX2'
_computing_data_reduction 'Bruker SAINT'
_computing_molecular_graphics 'Bruker SHELXTL'
_computing_publication_material 'Bruker SHELXTL'
_computing_structure_refinement 'SHELXL-97 (Sheldrick, 2008)'
_computing_structure_solution 'SHELXS-97 (Sheldrick, 2008)'
_diffrn_ambient_temperature 296(2)
_diffrn_measured_fraction_theta_full 0.995
_diffrn_measured_fraction_theta_max 0.995
_diffrn_measurement_device_type 'Bruker APEX-II CCD'
_diffrn_measurement_method '\f and \w scans'
_diffrn_radiation_monochromator graphite
_diffrn_radiation_source 'fine-focus sealed tube'
_diffrn_radiation_type MoK\a
_diffrn_radiation_wavelength 0.71073
_diffrn_reflns_av_R_equivalents 0.0476
_diffrn_reflns_av_sigmaI/netI 0.0526
_diffrn_reflns_limit_h_max 9
_diffrn_reflns_limit_h_min -9
_diffrn_reflns_limit_k_max 13
_diffrn_reflns_limit_k_min -12
_diffrn_reflns_limit_l_max 14
_diffrn_reflns_limit_l_min -14
_diffrn_reflns_number 11864
_diffrn_reflns_theta_full 25.00
_diffrn_reflns_theta_max 25.00
_diffrn_reflns_theta_min 1.72
_exptl_absorpt_coefficient_mu 1.954
_exptl_absorpt_correction_T_max 0.5918
_exptl_absorpt_correction_T_min 0.5397
_exptl_absorpt_correction_type multi-scan
_exptl_absorpt_process_details SADABS,(BRUKER,2006)
_exptl_crystal_colour COLOURLESS
_exptl_crystal_density_diffrn 1.275
_exptl_crystal_density_method 'not measured'
_exptl_crystal_description BLOCK
_exptl_crystal_F_000 434
_exptl_crystal_size_max 0.36
_exptl_crystal_size_mid 0.32
_exptl_crystal_size_min 0.30
_refine_diff_density_max 0.447
_refine_diff_density_min -0.625
_refine_diff_density_rms 0.053
_refine_ls_extinction_method none
_refine_ls_goodness_of_fit_ref 1.005
_refine_ls_hydrogen_treatment constr
_refine_ls_matrix_type full
_refine_ls_number_parameters 232
_refine_ls_number_reflns 3810
_refine_ls_number_restraints 0
_refine_ls_restrained_S_all 1.005
_refine_ls_R_factor_all 0.0756
_refine_ls_R_factor_gt 0.0516
_refine_ls_shift/su_max 0.000
_refine_ls_shift/su_mean 0.000
_refine_ls_structure_factor_coef Fsqd
_refine_ls_weighting_details 'calc w=1/[\s^2^(Fo^2^)+(0.0632P)^2^+0.8154P] where P=(Fo^2^+2Fc^2^)/3'
_refine_ls_weighting_scheme calc
_refine_ls_wR_factor_gt 0.1343
_refine_ls_wR_factor_ref 0.1529
_reflns_number_gt 2697
_reflns_number_total 3810
_reflns_threshold_expression >2sigma(I)
_cod_data_source_file ol6b00175_si_002.cif
_cod_data_source_block hps_nmr_0m
_cod_depositor_comments
;
The following automatic conversions were performed:

'_symmetry_cell_setting' value 'Triclinic' changed to 'triclinic'
according to
/usr/data/users/saulius/crontab/automatic-downloads/rss-feeds/ACS/lib/dictionaries/cif_core.dic
dictionary named 'cif_core.dic' version 2.4.2 from 2011-04-26.

'_exptl_absorpt_correction_type' value 'MULTI-SCAN' changed to
'multi-scan' according to
/usr/data/users/saulius/crontab/automatic-downloads/rss-feeds/ACS/lib/dictionaries/cif_core.dic
dictionary named 'cif_core.dic' version 2.4.2 from 2011-04-26.

'_refine_ls_hydrogen_treatment' value 'CONSTR' changed to 'constr'
according to
/usr/data/users/saulius/crontab/automatic-downloads/rss-feeds/ACS/lib/dictionaries/cif_core.dic
dictionary named 'cif_core.dic' version 2.4.2 from 2011-04-26.

Automatic conversion script
Id: cif_fix_values 4268 2015-11-12 08:31:59Z antanas 

 Adding full bibliography for 1542498--1542499.cif.
;
_cod_original_cell_volume 1087.1(14)
_cod_original_sg_symbol_H-M 'P-1   '
_cod_database_code 1542499

loop_
_symmetry_equiv_pos_as_xyz
'x, y, z'
'-x, -y, -z'

loop_
_atom_site_label
_atom_site_type_symbol
_atom_site_fract_x
_atom_site_fract_y
_atom_site_fract_z
_atom_site_U_iso_or_equiv
_atom_site_adp_type
_atom_site_occupancy
_atom_site_symmetry_multiplicity
_atom_site_calc_flag
_atom_site_refinement_flags
Br1 Br 0.31494(7) 0.73352(5) 0.25663(6) 0.1113(3) Uani 1 1 d .
Si1 Si 1.11188(12) 0.22551(9) 0.17258(8) 0.0593(3) Uani 1 1 d .
O1 O 0.6256(4) 0.1756(3) 0.4586(3) 0.0889(9) Uani 1 1 d .
N1 N 0.3688(4) 0.2142(3) 0.5927(3) 0.0741(9) Uani 1 1 d .
C1 C 0.3994(7) 0.0944(5) 0.6454(4) 0.0960(15) Uani 1 1 d .
H1A H 0.3126 0.0870 0.7174 0.144 Uiso 1 1 calc R
H1B H 0.5131 0.0801 0.6561 0.144 Uiso 1 1 calc R
H1C H 0.3926 0.0373 0.5975 0.144 Uiso 1 1 calc R
C2 C 0.2176(6) 0.2892(6) 0.6374(4) 0.0881(14) Uani 1 1 d .
H2 H 0.1382 0.2629 0.7033 0.106 Uiso 1 1 calc R
C3 C 0.1789(5) 0.3968(5) 0.5916(4) 0.0828(14) Uani 1 1 d .
H3 H 0.0753 0.4448 0.6259 0.099 Uiso 1 1 calc R
C4 C 0.2976(4) 0.4401(4) 0.4878(3) 0.0658(10) Uani 1 1 d .
C5 C 0.2585(5) 0.5509(4) 0.4340(4) 0.0753(12) Uani 1 1 d .
H5 H 0.1556 0.6007 0.4661 0.090 Uiso 1 1 calc R
C6 C 0.3724(5) 0.5865(4) 0.3333(4) 0.0715(11) Uani 1 1 d .
C7 C 0.5313(5) 0.5160(3) 0.2864(3) 0.0651(9) Uani 1 1 d .
H7 H 0.6081 0.5424 0.2193 0.078 Uiso 1 1 calc R
C8 C 0.5749(4) 0.4064(3) 0.3401(3) 0.0552(8) Uani 1 1 d .
C9 C 0.4557(4) 0.3656(3) 0.4408(3) 0.0572(9) Uani 1 1 d .
C10 C 0.4950(5) 0.2460(4) 0.4947(3) 0.0655(10) Uani 1 1 d .
C11 C 0.7452(4) 0.3419(3) 0.2886(3) 0.0572(8) Uani 1 1 d .
C12 C 0.8905(5) 0.3015(3) 0.2386(3) 0.0613(9) Uani 1 1 d .
C13 C 1.1010(7) 0.1545(7) 0.0482(5) 0.123(2) Uani 1 1 d .
H13 H 1.0225 0.0969 0.0868 0.147 Uiso 1 1 calc R
C14 C 1.0072(11) 0.2200(8) -0.0259(6) 0.167(3) Uani 1 1 d .
H14A H 1.0632 0.2870 -0.0633 0.251 Uiso 1 1 calc R
H14B H 0.8896 0.2475 0.0174 0.251 Uiso 1 1 calc R
H14C H 1.0059 0.1693 -0.0812 0.251 Uiso 1 1 calc R
C15 C 1.2634(7) 0.0711(6) -0.0079(5) 0.124(2) Uani 1 1 d .
H15A H 1.2406 0.0300 -0.0629 0.186 Uiso 1 1 calc R
H15B H 1.2960 0.0143 0.0483 0.186 Uiso 1 1 calc R
H15C H 1.3567 0.1160 -0.0445 0.186 Uiso 1 1 calc R
C16 C 1.2641(7) 0.3378(6) 0.1406(7) 0.146(3) Uani 1 1 d .
H16 H 1.2544 0.3511 0.2186 0.175 Uiso 1 1 calc R
C17 C 1.2120(11) 0.4546(7) 0.1045(9) 0.186(4) Uani 1 1 d .
H17A H 1.2944 0.4996 0.0578 0.223 Uiso 1 1 calc R
H17B H 1.0948 0.4877 0.1270 0.223 Uiso 1 1 calc R
C18 C 1.4576(6) 0.2829(7) 0.1035(6) 0.132(2) Uani 1 1 d .
H18A H 1.4840 0.2471 0.0333 0.197 Uiso 1 1 calc R
H18B H 1.4813 0.2233 0.1604 0.197 Uiso 1 1 calc R
H18C H 1.5285 0.3439 0.0937 0.197 Uiso 1 1 calc R
C19 C 1.1639(5) 0.1069(4) 0.2795(4) 0.0762(11) Uani 1 1 d .
H19 H 1.2801 0.0633 0.2452 0.091 Uiso 1 1 calc R
C20 C 1.0340(7) 0.0176(4) 0.3140(5) 0.1051(17) Uani 1 1 d .
H20A H 1.0675 -0.0436 0.3666 0.158 Uiso 1 1 calc R
H20B H 1.0341 -0.0176 0.2480 0.158 Uiso 1 1 calc R
H20C H 0.9191 0.0581 0.3489 0.158 Uiso 1 1 calc R
C21 C 1.1673(9) 0.1565(7) 0.3860(5) 0.130(2) Uani 1 1 d .
H21A H 1.0512 0.1903 0.4267 0.194 Uiso 1 1 calc R
H21B H 1.2412 0.2169 0.3658 0.194 Uiso 1 1 calc R
H21C H 1.2115 0.0936 0.4329 0.194 Uiso 1 1 calc R

loop_
_atom_site_aniso_label
_atom_site_aniso_U_11
_atom_site_aniso_U_22
_atom_site_aniso_U_33
_atom_site_aniso_U_23
_atom_site_aniso_U_13
_atom_site_aniso_U_12
Br1 0.1075(5) 0.0793(4) 0.1534(6) -0.0161(3) -0.0667(4) 0.0244(3)
Si1 0.0403(5) 0.0660(6) 0.0605(6) -0.0060(5) -0.0049(4) 0.0034(4)
O1 0.0683(18) 0.0747(18) 0.099(2) -0.0001(16) 0.0004(16) 0.0025(15)
N1 0.060(2) 0.098(3) 0.0646(19) -0.0107(18) -0.0086(16) -0.0263(19)
C1 0.102(4) 0.108(4) 0.079(3) 0.006(3) -0.015(3) -0.046(3)
C2 0.059(3) 0.137(5) 0.069(3) -0.024(3) -0.003(2) -0.034(3)
C3 0.040(2) 0.130(4) 0.079(3) -0.049(3) -0.003(2) -0.010(2)
C4 0.0368(17) 0.090(3) 0.076(2) -0.037(2) -0.0183(17) -0.0013(18)
C5 0.044(2) 0.092(3) 0.094(3) -0.048(3) -0.027(2) 0.015(2)
C6 0.062(2) 0.069(2) 0.094(3) -0.027(2) -0.042(2) 0.0113(19)
C7 0.054(2) 0.069(2) 0.076(2) -0.0150(19) -0.0268(18) 0.0025(18)
C8 0.0388(17) 0.064(2) 0.064(2) -0.0222(17) -0.0145(15) -0.0009(15)
C9 0.0402(17) 0.073(2) 0.063(2) -0.0225(18) -0.0161(16) -0.0077(16)
C10 0.050(2) 0.078(3) 0.067(2) -0.016(2) -0.0106(18) -0.012(2)
C11 0.0473(19) 0.059(2) 0.061(2) -0.0087(16) -0.0129(16) -0.0011(16)
C12 0.049(2) 0.062(2) 0.063(2) -0.0049(17) -0.0070(17) -0.0006(17)
C13 0.093(4) 0.180(6) 0.085(3) -0.048(4) -0.036(3) 0.049(4)
C14 0.182(7) 0.211(8) 0.117(5) -0.036(5) -0.089(5) 0.043(6)
C15 0.097(4) 0.158(6) 0.104(4) -0.065(4) -0.012(3) 0.022(4)
C16 0.067(3) 0.101(4) 0.231(8) 0.024(5) 0.005(4) -0.026(3)
C17 0.140(6) 0.097(5) 0.295(11) 0.020(6) -0.023(7) -0.045(5)
C18 0.063(3) 0.164(6) 0.156(5) -0.037(5) 0.008(3) -0.040(3)
C19 0.057(2) 0.085(3) 0.079(3) -0.007(2) -0.019(2) 0.006(2)
C20 0.101(4) 0.067(3) 0.122(4) 0.004(3) -0.004(3) -0.007(3)
C21 0.158(6) 0.170(6) 0.080(3) 0.004(4) -0.061(4) -0.037(5)

loop_
_atom_type_symbol
_atom_type_description
_atom_type_scat_dispersion_real
_atom_type_scat_dispersion_imag
_atom_type_scat_source
C C 0.0033 0.0016 'International Tables Vol C Tables 4.2.6.8 and 6.1.1.4'
H H 0.0000 0.0000 'International Tables Vol C Tables 4.2.6.8 and 6.1.1.4'
N N 0.0061 0.0033 'International Tables Vol C Tables 4.2.6.8 and 6.1.1.4'
O O 0.0106 0.0060 'International Tables Vol C Tables 4.2.6.8 and 6.1.1.4'
Si Si 0.0817 0.0704 'International Tables Vol C Tables 4.2.6.8 and 6.1.1.4'
Br Br -0.2901 2.4595 'International Tables Vol C Tables 4.2.6.8 and 6.1.1.4'

loop_
_geom_angle_atom_site_label_1
_geom_angle_atom_site_label_2
_geom_angle_atom_site_label_3
_geom_angle
C12 Si1 C13 106.5(2)
C12 Si1 C19 106.42(18)
C13 Si1 C19 109.2(3)
C12 Si1 C16 107.7(2)
C13 Si1 C16 116.1(4)
C19 Si1 C16 110.3(3)
C2 N1 C10 122.3(4)
C2 N1 C1 120.3(4)
C10 N1 C1 117.4(4)
N1 C1 H1A 109.5
N1 C1 H1B 109.5
H1A C1 H1B 109.5
N1 C1 H1C 109.5
H1A C1 H1C 109.5
H1B C1 H1C 109.5
C3 C2 N1 123.3(4)
C3 C2 H2 118.3
N1 C2 H2 118.3
C2 C3 C4 120.0(4)
C2 C3 H3 120.0
C4 C3 H3 120.0
C5 C4 C9 120.1(4)
C5 C4 C3 121.9(4)
C9 C4 C3 118.0(4)
C6 C5 C4 119.9(3)
C6 C5 H5 120.1
C4 C5 H5 120.1
C5 C6 C7 121.2(4)
C5 C6 Br1 120.0(3)
C7 C6 Br1 118.9(3)
C8 C7 C6 119.9(4)
C8 C7 H7 120.0
C6 C7 H7 120.0
C7 C8 C9 119.7(3)
C7 C8 C11 116.2(3)
C9 C8 C11 124.0(3)
C4 C9 C8 119.1(4)
C4 C9 C10 120.5(3)
C8 C9 C10 120.4(3)
O1 C10 N1 119.4(4)
O1 C10 C9 124.7(3)
N1 C10 C9 115.8(4)
C12 C11 C8 171.9(4)
C11 C12 Si1 173.9(3)
C14 C13 C15 115.7(5)
C14 C13 Si1 119.8(5)
C15 C13 Si1 115.1(4)
C14 C13 H13 100.3
C15 C13 H13 100.3
Si1 C13 H13 100.3
C13 C14 H14A 109.5
C13 C14 H14B 109.5
H14A C14 H14B 109.5
C13 C14 H14C 109.5
H14A C14 H14C 109.5
H14B C14 H14C 109.5
C13 C15 H15A 109.5
C13 C15 H15B 109.5
H15A C15 H15B 109.5
C13 C15 H15C 109.5
H15A C15 H15C 109.5
H15B C15 H15C 109.5
C17 C16 C18 120.1(5)
C17 C16 Si1 120.4(5)
C18 C16 Si1 113.5(5)
C17 C16 H16 98.2
C18 C16 H16 98.2
Si1 C16 H16 98.2
C16 C17 H17A 120.0
C16 C17 H17B 120.0
H17A C17 H17B 120.0
C16 C18 H18A 109.5
C16 C18 H18B 109.5
H18A C18 H18B 109.5
C16 C18 H18C 109.5
H18A C18 H18C 109.5
H18B C18 H18C 109.5
C21 C19 C20 108.2(4)
C21 C19 Si1 112.9(4)
C20 C19 Si1 111.9(3)
C21 C19 H19 107.9
C20 C19 H19 107.9
Si1 C19 H19 107.9
C19 C20 H20A 109.5
C19 C20 H20B 109.5
H20A C20 H20B 109.5
C19 C20 H20C 109.5
H20A C20 H20C 109.5
H20B C20 H20C 109.5
C19 C21 H21A 109.5
C19 C21 H21B 109.5
H21A C21 H21B 109.5
C19 C21 H21C 109.5
H21A C21 H21C 109.5
H21B C21 H21C 109.5

loop_
_geom_bond_atom_site_label_1
_geom_bond_atom_site_label_2
_geom_bond_distance
Br1 C6 1.886(4)
Si1 C12 1.839(4)
Si1 C13 1.872(6)
Si1 C19 1.868(4)
Si1 C16 1.873(6)
O1 C10 1.212(5)
N1 C2 1.370(6)
N1 C10 1.389(5)
N1 C1 1.459(6)
C1 H1A 0.9600
C1 H1B 0.9600
C1 H1C 0.9600
C2 C3 1.318(7)
C2 H2 0.9300
C3 C4 1.447(6)
C3 H3 0.9300
C4 C5 1.390(6)
C4 C9 1.411(5)
C5 C6 1.376(6)
C5 H5 0.9300
C6 C7 1.393(5)
C7 C8 1.387(5)
C7 H7 0.9300
C8 C9 1.415(5)
C8 C11 1.442(5)
C9 C10 1.475(6)
C11 C12 1.192(5)
C13 C14 1.435(8)
C13 C15 1.512(7)
C13 H13 0.9800
C14 H14A 0.9600
C14 H14B 0.9600
C14 H14C 0.9600
C15 H15A 0.9600
C15 H15B 0.9600
C15 H15C 0.9600
C16 C17 1.390(10)
C16 C18 1.536(8)
C16 H16 0.9800
C17 H17A 0.9300
C17 H17B 0.9300
C18 H18A 0.9600
C18 H18B 0.9600
C18 H18C 0.9600
C19 C21 1.519(7)
C19 C20 1.536(6)
C19 H19 0.9800
C20 H20A 0.9600
C20 H20B 0.9600
C20 H20C 0.9600
C21 H21A 0.9600
C21 H21B 0.9600
C21 H21C 0.9600

loop_
_geom_torsion_atom_site_label_1
_geom_torsion_atom_site_label_2
_geom_torsion_atom_site_label_3
_geom_torsion_atom_site_label_4
_geom_torsion
C10 N1 C2 C3 0.1(6)
C1 N1 C2 C3 -177.4(4)
N1 C2 C3 C4 1.1(7)
C2 C3 C4 C5 177.1(4)
C2 C3 C4 C9 -2.1(6)
C9 C4 C5 C6 1.6(5)
C3 C4 C5 C6 -177.6(3)
C4 C5 C6 C7 -3.2(6)
C4 C5 C6 Br1 177.1(3)
C5 C6 C7 C8 1.7(6)
Br1 C6 C7 C8 -178.7(3)
C6 C7 C8 C9 1.5(5)
C6 C7 C8 C11 -177.1(3)
C5 C4 C9 C8 1.4(5)
C3 C4 C9 C8 -179.3(3)
C5 C4 C9 C10 -177.4(3)
C3 C4 C9 C10 1.8(5)
C7 C8 C9 C4 -3.0(5)
C11 C8 C9 C4 175.5(3)
C7 C8 C9 C10 175.9(3)
C11 C8 C9 C10 -5.7(5)
C2 N1 C10 O1 -179.5(4)
C1 N1 C10 O1 -1.9(6)
C2 N1 C10 C9 -0.4(5)
C1 N1 C10 C9 177.2(3)
C4 C9 C10 O1 178.4(4)
C8 C9 C10 O1 -0.5(6)
C4 C9 C10 N1 -0.6(5)
C8 C9 C10 N1 -179.5(3)
C7 C8 C11 C12 14(3)
C9 C8 C11 C12 -164(3)
C8 C11 C12 Si1 167(2)
C13 Si1 C12 C11 100(3)
C19 Si1 C12 C11 -17(3)
C16 Si1 C12 C11 -135(3)
C12 Si1 C13 C14 44.0(7)
C19 Si1 C13 C14 158.6(6)
C16 Si1 C13 C14 -75.8(7)
C12 Si1 C13 C15 -171.0(5)
C19 Si1 C13 C15 -56.4(6)
C16 Si1 C13 C15 69.1(6)
C12 Si1 C16 C17 -36.9(9)
C13 Si1 C16 C17 82.3(8)
C19 Si1 C16 C17 -152.7(7)
C12 Si1 C16 C18 170.3(5)
C13 Si1 C16 C18 -70.5(7)
C19 Si1 C16 C18 54.5(7)
C12 Si1 C19 C21 -62.8(4)
C13 Si1 C19 C21 -177.4(4)
C16 Si1 C19 C21 53.8(5)
C12 Si1 C19 C20 59.6(4)
C13 Si1 C19 C20 -55.0(4)
C16 Si1 C19 C20 176.2(4)
